data_7714584
loop_
_publ_author_name
'Yeganeh-Salman, Amir'
'Yeung, Jason'
'Miao, Linkun'
'Stephan, Douglas W.'

_publ_section_title
;
 Coordination chemistry and FLP reactivity of 1,1- and 1,2-bis-boranes.
;
_journal_issue 3
_journal_name_full 'Dalton transactions (Cambridge, England : 2003)'
_journal_page_first 1178
_journal_page_last 1189
_journal_paper_doi 10.1039/d3dt03660j
_journal_volume 53
_journal_year 2024
_chemical_formula_moiety 'C27 H17 B F10 N2'
_chemical_formula_sum 'C27 H17 B F10 N2'
_chemical_formula_weight 570.258
_space_group_crystal_system triclinic
_space_group_IT_number 2
_space_group_name_Hall '-P 1'
_space_group_name_H-M_alt 'P -1'
_symmetry_Int_Tables_number 2
_audit_creation_date 2023-09-21
_audit_creation_method
;
Olex2 1.5
(compiled 2023.08.24 svn.re1ec1418 for OlexSys, GUI svn.r6817)
;
_audit_update_record
;
2023-11-27 deposited with the CCDC.	2023-11-30 downloaded from the CCDC.
;
_cell_angle_alpha 115.932(5)
_cell_angle_beta 104.289(5)
_cell_angle_gamma 98.930(6)
_cell_formula_units_Z 2
_cell_length_a 10.5293(14)
_cell_length_b 11.4040(15)
_cell_length_c 12.0299(14)
_cell_measurement_reflns_used 4534
_cell_measurement_temperature 150.01
_cell_measurement_theta_max 26.35
_cell_measurement_theta_min 2.33
_cell_volume 1200.1(3)
_computing_molecular_graphics 'Olex2 1.5 (Dolomanov et al., 2009)'
_computing_publication_material 'Olex2 1.5 (Dolomanov et al., 2009)'
_computing_structure_refinement 'olex2.refine 1.5 (Bourhis et al., 2015)'
_diffrn_ambient_temperature 150.01
_diffrn_measured_fraction_theta_full 0.9991
_diffrn_measured_fraction_theta_max 0.9991
_diffrn_measurement_device_type 'Bruker APEX-II CCD'
_diffrn_measurement_method '\f and \w scans'
_diffrn_radiation_monochromator graphite
_diffrn_radiation_type 'Mo K\a'
_diffrn_radiation_wavelength 0.71073
_diffrn_reflns_av_R_equivalents 0.0539
_diffrn_reflns_av_unetI/netI 0.0549
_diffrn_reflns_Laue_measured_fraction_full 0.9991
_diffrn_reflns_Laue_measured_fraction_max 0.9991
_diffrn_reflns_limit_h_max 13
_diffrn_reflns_limit_h_min -13
_diffrn_reflns_limit_k_max 14
_diffrn_reflns_limit_k_min -14
_diffrn_reflns_limit_l_max 13
_diffrn_reflns_limit_l_min -14
_diffrn_reflns_number 21382
_diffrn_reflns_point_group_measured_fraction_full 0.9991
_diffrn_reflns_point_group_measured_fraction_max 0.9991
_diffrn_reflns_theta_full 24.9978
_diffrn_reflns_theta_max 25.00
_diffrn_reflns_theta_min 2.01
_diffrn_source_current 30.0
_diffrn_source_power 1.35
_diffrn_source_voltage 45.0
_diffrn_standards_number 0
_exptl_absorpt_coefficient_mu 0.147
_exptl_absorpt_correction_type none
_exptl_crystal_density_diffrn 1.578
_exptl_crystal_description block
_exptl_crystal_F_000 576.574
_exptl_crystal_size_max 0.1
_exptl_crystal_size_mid 0.1
_exptl_crystal_size_min 0.01
_refine_diff_density_max 0.3972
_refine_diff_density_min -0.3193
_refine_diff_density_rms 0.0825
_refine_ls_d_res_high 0.8409
_refine_ls_d_res_low 10.1172
_refine_ls_goodness_of_fit_ref 1.0780
_refine_ls_hydrogen_treatment constr
_refine_ls_matrix_type full
_refine_ls_number_constraints 30
_refine_ls_number_parameters 363
_refine_ls_number_reflns 4239
_refine_ls_number_restraints 0
_refine_ls_restrained_S_all 1.0780
_refine_ls_R_factor_all 0.0684
_refine_ls_R_factor_gt 0.0409
_refine_ls_shift/su_max -0.0007
_refine_ls_shift/su_mean 0.0001
_refine_ls_structure_factor_coef Fsqd
_refine_ls_weighting_details 'w=1/[\s^2^(Fo^2^)+(0.0389P)^2^+0.4191P] where P=(Fo^2^+2Fc^2^)/3'
_refine_ls_weighting_scheme calc
_refine_ls_wR_factor_gt 0.0857
_refine_ls_wR_factor_ref 0.1024
_reflns_Friedel_coverage 0.0
_reflns_limit_h_max 12
_reflns_limit_h_min -12
_reflns_limit_k_max 11
_reflns_limit_k_min -13
_reflns_limit_l_max 14
_reflns_limit_l_min 0
_reflns_number_gt 2989
_reflns_number_total 4239
_reflns_threshold_expression I>=2u(I)
_cod_data_source_file d3dt03660j2.cif
_cod_data_source_block 1
_cod_depositor_comments 'Adding full bibliography for 7714584--7714593.cif.'
_cod_database_code 7714584
_olex2_refinement_description
;
1. Fixed Uiso
 At 1.2 times of:
  All C(H) groups
 At 1.5 times of:
  All C(H,H,H) groups
2.a Aromatic/amide H refined with riding coordinates:
 C21(H21), C24(H24), C25(H25), C29(H29), C30(H30), C31(H31), C32(H32),
 C33(H33), C34(H34), C37(H37), C39(H39)
2.b Idealised Me refined as rotating group:
 C35(H35a,H35b,H35c), C40(H40a,H40b,H40c)
;
_olex2_submission_special_instructions 'No special instructions were received'

loop_
_space_group_symop_id
_space_group_symop_operation_xyz
1 x,y,z
2 -x,-y,-z

loop_
_atom_site_label
_atom_site_type_symbol
_atom_site_fract_x
_atom_site_fract_y
_atom_site_fract_z
_atom_site_U_iso_or_equiv
_atom_site_adp_type
_atom_site_occupancy
_atom_site_refinement_flags_posn
F1 F 0.13497(14) 0.70867(13) 0.01017(12) 0.0315(3) Uani 1.000000 .
F2 F 0.11967(14) 1.11878(14) -0.10028(13) 0.0341(4) Uani 1.000000 .
F3 F 0.31630(14) 1.16592(14) 0.11143(13) 0.0333(4) Uani 1.000000 .
F4 F 0.37023(15) 1.18630(14) 0.47610(13) 0.0355(4) Uani 1.000000 .
F5 F -0.08103(14) 0.87360(14) -0.25337(12) 0.0314(4) Uani 1.000000 .
F6 F 0.57264(14) 1.07860(14) 0.14624(12) 0.0339(4) Uani 1.000000 .
F7 F -0.06912(15) 0.67092(14) -0.19450(13) 0.0373(4) Uani 1.000000 .
F8 F 0.74016(15) 1.33362(15) 0.28149(14) 0.0429(4) Uani 1.000000 .
F9 F 0.54031(16) 1.43637(15) 0.60903(13) 0.0431(4) Uani 1.000000 .
N10 N 0.44647(18) 0.85939(18) 0.16492(16) 0.0187(4) Uani 1.000000 .
F11 F 0.72285(15) 1.51761(14) 0.51281(14) 0.0442(4) Uani 1.000000 .
C12 C 0.2402(2) 0.9397(2) 0.0749(2) 0.0183(5) Uani 1.000000 .
C13 C 0.4615(2) 1.1157(2) 0.3019(2) 0.0206(5) Uani 1.000000 .
N14 N 0.6998(2) 0.6117(2) 0.06697(18) 0.0268(5) Uani 1.000000 .
C15 C 0.0299(2) 0.7921(2) -0.1196(2) 0.0232(5) Uani 1.000000 .
C16 C 0.1245(2) 1.0172(2) -0.0720(2) 0.0228(5) Uani 1.000000 .
C17 C 0.0243(2) 0.8938(2) -0.1505(2) 0.0220(5) Uani 1.000000 .
C18 C 0.6185(2) 0.6921(2) 0.0987(2) 0.0206(5) Uani 1.000000 .
C19 C 0.6399(3) 1.3880(2) 0.4454(2) 0.0299(6) Uani 1.000000 .
C20 C 0.2269(2) 1.0378(2) 0.0372(2) 0.0204(5) Uani 1.000000 .
C21 C 0.1357(2) 0.8830(2) 0.4712(2) 0.0253(6) Uani 1.000000 .
H21 H 0.1669(2) 0.9753(2) 0.4917(2) 0.0304(7) Uiso 1.000000 R
C22 C 0.4606(2) 1.2145(2) 0.4213(2) 0.0233(5) Uani 1.000000 .
C23 C 0.5616(2) 1.1636(2) 0.2627(2) 0.0236(5) Uani 1.000000 .
C24 C 0.2651(2) 0.8164(2) 0.3158(2) 0.0206(5) Uani 1.000000 .
H24 H 0.3234(2) 0.7615(2) 0.2913(2) 0.0247(6) Uiso 1.000000 R
C25 C 0.5452(2) 0.8559(2) 0.2588(2) 0.0225(5) Uani 1.000000 .
H25 H 0.5560(2) 0.9117(2) 0.3487(2) 0.0270(6) Uiso 1.000000 R
C26 C 0.1354(2) 0.8162(2) -0.0109(2) 0.0211(5) Uani 1.000000 .
C27 C 0.1776(2) 0.7836(2) 0.3825(2) 0.0190(5) Uani 1.000000 .
B28 B 0.3543(3) 0.9594(3) 0.2094(2) 0.0194(6) Uani 1.000000 .
C29 C 0.5159(2) 0.6976(2) 0.0024(2) 0.0209(5) Uani 1.000000 .
H29 H 0.5026(2) 0.6436(2) -0.0884(2) 0.0250(6) Uiso 1.000000 R
C30 C 0.1316(2) 0.6503(2) 0.3574(2) 0.0215(5) Uani 1.000000 .
H30 H 0.1607(2) 0.5811(2) 0.2993(2) 0.0258(6) Uiso 1.000000 R
C31 C 0.2698(2) 0.9165(2) 0.2866(2) 0.0213(5) Uani 1.000000 .
H31 H 0.2134(2) 0.9718(2) 0.3166(2) 0.0255(6) Uiso 1.000000 R
C32 C 0.6298(2) 0.7767(2) 0.2314(2) 0.0236(5) Uani 1.000000 .
H32 H 0.6969(2) 0.7780(2) 0.3015(2) 0.0284(7) Uiso 1.000000 R
C33 C 0.0445(2) 0.6161(2) 0.4150(2) 0.0269(6) Uani 1.000000 .
H33 H 0.0131(2) 0.5240(2) 0.3950(2) 0.0323(7) Uiso 1.000000 R
C34 C 0.4354(2) 0.7798(2) 0.0383(2) 0.0219(5) Uani 1.000000 .
H34 H 0.3676(2) 0.7812(2) -0.0294(2) 0.0263(6) Uiso 1.000000 R
C35 C 0.6949(3) 0.5373(3) -0.0687(2) 0.0319(6) Uani 1.000000 .
H35a H 0.6024(5) 0.4737(12) -0.1257(3) 0.0478(9) Uiso 1.000000 GR
H35b H 0.7174(16) 0.6022(3) -0.0991(6) 0.0478(9) Uiso 1.000000 GR
H35c H 0.7617(12) 0.4859(13) -0.0728(3) 0.0478(9) Uiso 1.000000 GR
C36 C 0.5467(3) 1.3472(2) 0.4921(2) 0.0282(6) Uani 1.000000 .
C37 C 0.0494(3) 0.8495(3) 0.5299(2) 0.0310(6) Uani 1.000000 .
H37 H 0.0219(3) 0.9186(3) 0.5898(2) 0.0372(7) Uiso 1.000000 R
C38 C 0.6486(2) 1.2951(3) 0.3297(2) 0.0290(6) Uani 1.000000 .
C39 C 0.0030(3) 0.7151(3) 0.5013(2) 0.0294(6) Uani 1.000000 .
H39 H -0.0568(3) 0.6918(3) 0.5410(2) 0.0352(7) Uiso 1.000000 R
C40 C 0.8070(3) 0.6108(3) 0.1691(3) 0.0441(8) Uani 1.000000 .
H40a H 0.8766(10) 0.7008(6) 0.2223(11) 0.0662(12) Uiso 1.000000 GR
H40b H 0.7668(4) 0.5898(18) 0.2260(11) 0.0662(12) Uiso 1.000000 GR
H40c H 0.8500(13) 0.5411(13) 0.1278(3) 0.0662(12) Uiso 1.000000 GR

loop_
_atom_site_aniso_label
_atom_site_aniso_U_11
_atom_site_aniso_U_22
_atom_site_aniso_U_33
_atom_site_aniso_U_12
_atom_site_aniso_U_13
_atom_site_aniso_U_23
F1 0.0413(9) 0.0152(7) 0.0338(8) 0.0060(6) 0.0068(7) 0.0129(6)
F2 0.0363(9) 0.0363(9) 0.0463(9) 0.0131(7) 0.0148(7) 0.0333(8)
F3 0.0304(8) 0.0245(8) 0.0445(8) 0.0006(7) 0.0060(7) 0.0229(7)
F4 0.0471(9) 0.0295(8) 0.0319(8) 0.0111(7) 0.0241(7) 0.0119(7)
F5 0.0317(8) 0.0403(9) 0.0243(7) 0.0164(7) 0.0089(6) 0.0165(7)
F6 0.0390(9) 0.0311(8) 0.0273(7) -0.0001(7) 0.0177(7) 0.0114(7)
F7 0.0393(9) 0.0198(8) 0.0324(8) 0.0010(7) 0.0009(7) 0.0048(7)
F8 0.0373(9) 0.0414(10) 0.0407(8) -0.0100(7) 0.0087(7) 0.0226(8)
F9 0.0553(10) 0.0257(9) 0.0295(8) 0.0121(8) 0.0090(7) 0.0014(7)
N10 0.0214(10) 0.0166(10) 0.0196(9) 0.0047(8) 0.0088(8) 0.0097(8)
F11 0.0421(9) 0.0220(8) 0.0456(9) -0.0048(7) -0.0030(7) 0.0124(7)
C12 0.0227(13) 0.0156(12) 0.0225(11) 0.0081(10) 0.0138(10) 0.0105(10)
C13 0.0250(13) 0.0206(13) 0.0209(11) 0.0082(11) 0.0075(10) 0.0141(11)
N14 0.0259(11) 0.0219(11) 0.0273(10) 0.0103(9) 0.0066(9) 0.0084(9)
C15 0.0261(14) 0.0167(13) 0.0219(12) 0.0063(11) 0.0096(11) 0.0050(10)
C16 0.0298(14) 0.0234(14) 0.0289(13) 0.0138(11) 0.0169(11) 0.0189(11)
C17 0.0251(13) 0.0275(14) 0.0180(11) 0.0135(11) 0.0115(10) 0.0113(11)
C18 0.0196(12) 0.0138(12) 0.0265(12) 0.0007(10) 0.0086(10) 0.0095(10)
C19 0.0292(15) 0.0167(14) 0.0291(13) -0.0028(11) -0.0043(12) 0.0100(11)
C20 0.0205(12) 0.0177(13) 0.0253(12) 0.0049(10) 0.0123(10) 0.0106(11)
C21 0.0347(15) 0.0166(13) 0.0247(12) 0.0051(11) 0.0129(11) 0.0099(11)
C22 0.0297(14) 0.0215(13) 0.0231(12) 0.0096(11) 0.0104(11) 0.0136(11)
C23 0.0273(14) 0.0225(14) 0.0179(11) 0.0052(11) 0.0062(10) 0.0093(11)
C24 0.0241(13) 0.0177(13) 0.0210(11) 0.0068(10) 0.0103(10) 0.0091(10)
C25 0.0249(13) 0.0207(13) 0.0198(11) 0.0038(11) 0.0077(10) 0.0094(10)
C26 0.0284(14) 0.0162(13) 0.0255(12) 0.0105(11) 0.0138(11) 0.0125(10)
C27 0.0202(12) 0.0182(13) 0.0203(11) 0.0052(10) 0.0065(10) 0.0115(10)
B28 0.0228(14) 0.0168(14) 0.0233(13) 0.0080(12) 0.0110(11) 0.0115(12)
C29 0.0240(13) 0.0204(13) 0.0206(11) 0.0064(11) 0.0101(10) 0.0110(10)
C30 0.0254(13) 0.0175(13) 0.0232(12) 0.0076(10) 0.0103(10) 0.0102(10)
C31 0.0231(13) 0.0212(13) 0.0212(11) 0.0094(11) 0.0090(10) 0.0105(10)
C32 0.0217(13) 0.0227(13) 0.0227(12) 0.0049(11) 0.0048(10) 0.0103(11)
C33 0.0298(14) 0.0218(14) 0.0308(13) 0.0038(11) 0.0106(11) 0.0159(12)
C34 0.0234(13) 0.0250(13) 0.0197(11) 0.0059(11) 0.0086(10) 0.0132(10)
C35 0.0339(15) 0.0245(14) 0.0348(14) 0.0120(12) 0.0175(12) 0.0089(12)
C36 0.0382(15) 0.0207(14) 0.0202(12) 0.0116(12) 0.0053(11) 0.0075(11)
C37 0.0427(16) 0.0258(15) 0.0295(13) 0.0128(13) 0.0227(12) 0.0118(12)
C38 0.0256(14) 0.0310(15) 0.0288(13) -0.0002(12) 0.0045(11) 0.0188(12)
C39 0.0322(15) 0.0305(15) 0.0312(13) 0.0063(12) 0.0172(12) 0.0181(12)
C40 0.0390(17) 0.0342(17) 0.0404(16) 0.0215(14) 0.0008(13) 0.0066(13)

loop_
_atom_type_symbol
_atom_type_scat_dispersion_real
_atom_type_scat_dispersion_imag
_atom_type_scat_Cromer_Mann_a1
_atom_type_scat_Cromer_Mann_a2
_atom_type_scat_Cromer_Mann_a3
_atom_type_scat_Cromer_Mann_a4
_atom_type_scat_Cromer_Mann_b1
_atom_type_scat_Cromer_Mann_b2
_atom_type_scat_Cromer_Mann_b3
_atom_type_scat_Cromer_Mann_b4
_atom_type_scat_Cromer_Mann_c
_atom_type_scat_source
_atom_type_scat_dispersion_source
B 0.00156 0.00068 2.05450 1.33260 1.09790 0.70680 23.21850 1.02100 60.34980 0.14030 -0.19320 'International Tables Volume C Table 6.1.1.4 (pp. 500-502)' 'Brennan, Cowan, Rev. Sci. Instrum., 1992, 63, 850'
C 0.00313 0.00162 2.31000 1.02000 1.58860 0.86500 20.84390 10.20750 0.56870 51.65120 0.21560 'International Tables Volume C Table 6.1.1.4 (pp. 500-502)' 'Brennan, Cowan, Rev. Sci. Instrum., 1992, 63, 850'
F 0.01756 0.01033 3.53920 2.64120 1.51700 1.02430 10.28250 4.29440 0.26150 26.14760 0.27760 'International Tables Volume C Table 6.1.1.4 (pp. 500-502)' 'Brennan, Cowan, Rev. Sci. Instrum., 1992, 63, 850'
H 0.00000 0.00000 0.49300 0.32291 0.14019 0.04081 10.51090 26.12570 3.14236 57.79970 0.00304 'International Tables Volume C Table 6.1.1.4 (pp. 500-502)' 'Brennan, Cowan, Rev. Sci. Instrum., 1992, 63, 850'
N 0.00612 0.00332 12.21260 3.13220 2.01250 1.16630 0.00570 9.89330 28.99750 0.58260 -11.52900 'International Tables Volume C Table 6.1.1.4 (pp. 500-502)' 'Brennan, Cowan, Rev. Sci. Instrum., 1992, 63, 850'

loop_
_geom_angle_atom_site_label_1
_geom_angle_atom_site_label_2
_geom_angle_atom_site_label_3
_geom_angle
_geom_angle_site_symmetry_1
_geom_angle_site_symmetry_3
_geom_angle_publ_flag
B28 N10 C25 119.13(17) . . ?
C34 N10 C25 116.43(19) . . ?
C34 N10 B28 124.41(18) . . ?
C26 C12 C20 111.9(2) . . ?
B28 C12 C20 127.7(2) . . ?
B28 C12 C26 120.25(19) . . ?
C23 C13 C22 112.6(2) . . ?
B28 C13 C22 125.7(2) . . ?
B28 C13 C23 121.63(19) . . ?
C35 N14 C18 120.83(19) . . ?
C40 N14 C18 120.94(19) . . ?
C40 N14 C35 117.74(19) . . ?
C17 C15 F7 119.6(2) . . ?
C26 C15 F7 120.9(2) . . ?
C26 C15 C17 119.5(2) . . ?
C17 C16 F2 119.5(2) . . ?
C20 C16 F2 120.7(2) . . ?
C20 C16 C17 119.8(2) . . ?
C15 C17 F5 120.2(2) . . ?
C16 C17 F5 121.0(2) . . ?
C16 C17 C15 118.8(2) . . ?
C29 C18 N14 122.3(2) . . ?
C32 C18 N14 122.4(2) . . ?
C32 C18 C29 115.3(2) . . ?
C36 C19 F11 120.3(2) . . ?
C38 C19 F11 120.6(2) . . ?
C38 C19 C36 119.1(2) . . ?
C12 C20 F3 120.43(19) . . ?
C16 C20 F3 114.65(19) . . ?
C16 C20 C12 124.9(2) . . ?
C27 C21 H21 119.41(13) . . ?
C37 C21 H21 119.41(14) . . ?
C37 C21 C27 121.2(2) . . ?
C13 C22 F4 121.2(2) . . ?
C36 C22 F4 114.68(19) . . ?
C36 C22 C13 124.1(2) . . ?
C13 C23 F6 119.0(2) . . ?
C38 C23 F6 115.8(2) . . ?
C38 C23 C13 125.1(2) . . ?
C27 C24 H24 117.22(12) . . ?
C31 C24 H24 117.22(14) . . ?
C31 C24 C27 125.6(2) . . ?
H25 C25 N10 118.23(12) . . ?
C32 C25 N10 123.5(2) . . ?
C32 C25 H25 118.23(13) . . ?
C12 C26 F1 119.40(19) . . ?
C15 C26 F1 115.5(2) . . ?
C15 C26 C12 125.1(2) . . ?
C24 C27 C21 121.9(2) . . ?
C30 C27 C21 117.5(2) . . ?
C30 C27 C24 120.5(2) . . ?
C12 B28 N10 108.61(17) . . ?
C13 B28 N10 106.32(18) . . ?
C13 B28 C12 112.28(18) . . ?
C31 B28 N10 109.86(18) . . ?
C31 B28 C12 107.11(18) . . ?
C31 B28 C13 112.61(18) . . ?
H29 C29 C18 119.72(13) . . ?
C34 C29 C18 120.6(2) . . ?
C34 C29 H29 119.72(13) . . ?
H30 C30 C27 119.27(13) . . ?
C33 C30 C27 121.5(2) . . ?
C33 C30 H30 119.27(14) . . ?
B28 C31 C24 130.9(2) . . ?
H31 C31 C24 114.55(14) . . ?
H31 C31 B28 114.55(12) . . ?
C25 C32 C18 120.4(2) . . ?
H32 C32 C18 119.78(13) . . ?
H32 C32 C25 119.78(13) . . ?
H33 C33 C30 119.88(14) . . ?
C39 C33 C30 120.2(2) . . ?
C39 C33 H33 119.88(14) . . ?
C29 C34 N10 123.8(2) . . ?
H34 C34 N10 118.12(13) . . ?
H34 C34 C29 118.12(13) . . ?
H35a C35 N14 109.5 . . ?
H35b C35 N14 109.5 . . ?
H35b C35 H35a 109.5 . . ?
H35c C35 N14 109.5 . . ?
H35c C35 H35a 109.5 . . ?
H35c C35 H35b 109.5 . . ?
C19 C36 F9 119.9(2) . . ?
C22 C36 F9 120.2(2) . . ?
C22 C36 C19 119.9(2) . . ?
H37 C37 C21 119.91(14) . . ?
C39 C37 C21 120.2(2) . . ?
C39 C37 H37 119.91(14) . . ?
C19 C38 F8 120.0(2) . . ?
C23 C38 F8 120.9(2) . . ?
C23 C38 C19 119.1(2) . . ?
C37 C39 C33 119.4(2) . . ?
H39 C39 C33 120.31(14) . . ?
H39 C39 C37 120.31(14) . . ?
H40a C40 N14 109.5 . . ?
H40b C40 N14 109.5 . . ?
H40b C40 H40a 109.5 . . ?
H40c C40 N14 109.5 . . ?
H40c C40 H40a 109.5 . . ?
H40c C40 H40b 109.5 . . ?

loop_
_geom_bond_atom_site_label_1
_geom_bond_atom_site_label_2
_geom_bond_distance
_geom_bond_site_symmetry_2
_geom_bond_publ_flag
F1 C26 1.356(2) . ?
F2 C16 1.347(3) . ?
F3 C20 1.355(3) . ?
F4 C22 1.358(3) . ?
F5 C17 1.344(2) . ?
F6 C23 1.358(2) . ?
F7 C15 1.345(3) . ?
F8 C38 1.351(3) . ?
F9 C36 1.354(3) . ?
N10 C25 1.353(3) . ?
N10 B28 1.612(3) . ?
N10 C34 1.352(3) . ?
F11 C19 1.344(3) . ?
C12 C20 1.392(3) . ?
C12 C26 1.396(3) . ?
C12 B28 1.658(3) . ?
C13 C22 1.388(3) . ?
C13 C23 1.386(3) . ?
C13 B28 1.646(3) . ?
N14 C18 1.348(3) . ?
N14 C35 1.457(3) . ?
N14 C40 1.454(3) . ?
C15 C17 1.369(3) . ?
C15 C26 1.376(3) . ?
C16 C17 1.367(3) . ?
C16 C20 1.377(3) . ?
C18 C29 1.407(3) . ?
C18 C32 1.420(3) . ?
C19 C36 1.362(3) . ?
C19 C38 1.368(3) . ?
C21 H21 0.9500 . ?
C21 C27 1.396(3) . ?
C21 C37 1.383(3) . ?
C22 C36 1.379(3) . ?
C23 C38 1.374(3) . ?
C24 H24 0.9500 . ?
C24 C27 1.468(3) . ?
C24 C31 1.330(3) . ?
C25 H25 0.9500 . ?
C25 C32 1.361(3) . ?
C27 C30 1.391(3) . ?
B28 C31 1.601(3) . ?
C29 H29 0.9500 . ?
C29 C34 1.362(3) . ?
C30 H30 0.9500 . ?
C30 C33 1.384(3) . ?
C31 H31 0.9500 . ?
C32 H32 0.9500 . ?
C33 H33 0.9500 . ?
C33 C39 1.376(3) . ?
C34 H34 0.9500 . ?
C35 H35a 0.9800 . ?
C35 H35b 0.9800 . ?
C35 H35c 0.9800 . ?
C37 H37 0.9500 . ?
C37 C39 1.389(3) . ?
C39 H39 0.9500 . ?
C40 H40a 0.9800 . ?
C40 H40b 0.9800 . ?
C40 H40c 0.9800 . ?

loop_
_geom_torsion_atom_site_label_1
_geom_torsion_atom_site_label_2
_geom_torsion_atom_site_label_3
_geom_torsion_atom_site_label_4
_geom_torsion
_geom_torsion_site_symmetry_1
_geom_torsion_site_symmetry_2
_geom_torsion_site_symmetry_3
_geom_torsion_site_symmetry_4
_geom_torsion_publ_flag
F1 C26 C12 C20 178.53(19) . . . . ?
F1 C26 C12 B28 -6.0(2) . . . . ?
F1 C26 C15 F7 3.0(2) . . . . ?
F1 C26 C15 C17 -178.22(18) . . . . ?
F2 C16 C17 F5 -1.9(2) . . . . ?
F2 C16 C17 C15 -179.31(19) . . . . ?
F2 C16 C20 F3 1.4(2) . . . . ?
F2 C16 C20 C12 179.71(18) . . . . ?
F3 C20 C12 C26 177.50(19) . . . . ?
F3 C20 C12 B28 2.4(3) . . . . ?
F3 C20 C16 C17 -176.73(18) . . . . ?
F4 C22 C13 C23 -179.6(2) . . . . ?
F4 C22 C13 B28 2.9(3) . . . . ?
F4 C22 C36 F9 2.4(2) . . . . ?
F4 C22 C36 C19 -178.73(19) . . . . ?
F5 C17 C15 F7 1.4(2) . . . . ?
F5 C17 C15 C26 -177.38(19) . . . . ?
F5 C17 C16 C20 176.23(19) . . . . ?
F6 C23 C13 C22 -178.8(2) . . . . ?
F6 C23 C13 B28 -1.1(3) . . . . ?
F6 C23 C38 F8 -1.2(2) . . . . ?
F6 C23 C38 C19 177.6(2) . . . . ?
F7 C15 C17 C16 178.85(19) . . . . ?
F7 C15 C26 C12 -177.96(19) . . . . ?
F8 C38 C19 F11 -0.7(3) . . . . ?
F8 C38 C19 C36 179.8(2) . . . . ?
F8 C38 C23 C13 -177.8(2) . . . . ?
F9 C36 C19 F11 -2.0(3) . . . . ?
F9 C36 C19 C38 177.4(2) . . . . ?
F9 C36 C22 C13 -178.91(19) . . . . ?
N10 C25 C32 C18 0.4(3) . . . . ?
N10 B28 C12 C20 -118.39(18) . . . . ?
N10 B28 C12 C26 66.9(2) . . . . ?
N10 B28 C13 C22 -135.00(17) . . . . ?
N10 B28 C13 C23 47.7(2) . . . . ?
N10 B28 C31 C24 -0.5(3) . . . . ?
N10 C34 C29 C18 -0.4(3) . . . . ?
F11 C19 C36 C22 179.1(2) . . . . ?
F11 C19 C38 C23 -179.6(2) . . . . ?
C12 C20 C16 C17 1.6(3) . . . . ?
C12 C26 C15 C17 0.8(3) . . . . ?
C12 B28 C13 C22 106.4(2) . . . . ?
C12 B28 C13 C23 -71.0(2) . . . . ?
C12 B28 C31 C24 117.3(2) . . . . ?
C13 C22 C36 C19 -0.0(3) . . . . ?
C13 C23 C38 C19 1.0(3) . . . . ?
C13 B28 C31 C24 -118.8(2) . . . . ?
N14 C18 C29 C34 179.7(2) . . . . ?
N14 C18 C32 C25 -179.7(2) . . . . ?
C15 C17 C16 C20 -1.2(2) . . . . ?
C21 C27 C24 C31 -28.4(3) . . . . ?
C21 C27 C30 C33 1.7(2) . . . . ?
C21 C37 C39 C33 0.5(3) . . . . ?
C24 C27 C30 C33 -177.3(2) . . . . ?
C27 C30 C33 C39 -1.2(3) . . . . ?
C30 C33 C39 C37 0.0(3) . . . . ?
